data_4517775
loop_
_publ_author_name
'Liu, Wentan'
'Yang, Wu'
'Zhu, Jiefeng'
'Guo, Yonghong'
'Wang, Na'
'Ke, Jie'
'Yu, Peiyuan'
'He, Chuan'

_publ_section_title
;
 Dual-Ligand-Enabled Ir(III)-Catalyzed Enantioselective C--H Amidation for
 the Synthesis of Chiral Sulfoxides
;
_journal_issue 13
_journal_name_full 'ACS Catalysis'
_journal_page_first 7207
_journal_page_last 7215
_journal_paper_doi 10.1021/acscatal.0c02109
_journal_volume 10
_journal_year 2020
_chemical_formula_moiety 'C26 H42 Cl4 Ir2'
_chemical_formula_sum 'C26 H42 Cl4 Ir2'
_chemical_formula_weight 880.79
_space_group_crystal_system monoclinic
_space_group_IT_number 14
_space_group_name_Hall '-P 2ybc'
_space_group_name_H-M_alt 'P 1 21/c 1'
_atom_sites_solution_hydrogens mixed
_atom_sites_solution_primary dual
_audit_creation_date 2020-06-01
_audit_creation_method
;
Olex2 1.2
(compiled 2018.05.29 svn.r3508 for OlexSys, GUI svn.r5506)
;
_cell_angle_alpha 90
_cell_angle_beta 93.987(3)
_cell_angle_gamma 90
_cell_formula_units_Z 4
_cell_length_a 12.4627(9)
_cell_length_b 18.1472(12)
_cell_length_c 12.9349(9)
_cell_measurement_reflns_used 9790
_cell_measurement_temperature 100
_cell_measurement_theta_max 28.48
_cell_measurement_theta_min 2.24
_cell_volume 2918.3(4)
_computing_cell_refinement 'SAINT V8.38A (?, 2016)'
_computing_data_reduction 'SAINT V8.38A (?, 2016)'
_computing_molecular_graphics 'Olex2 (Dolomanov et al., 2009)'
_computing_publication_material 'Olex2 (Dolomanov et al., 2009)'
_computing_structure_refinement 'ShelXL (Sheldrick, 2015)'
_computing_structure_solution 'ShelXT (Sheldrick, 2015)'
_diffrn_ambient_temperature 100
_diffrn_detector 'Bruker PHOTON 100 area detector'
_diffrn_detector_area_resol_mean 7.9
_diffrn_detector_type 'CMOS area detector'
_diffrn_measured_fraction_theta_full 0.998
_diffrn_measured_fraction_theta_max 0.996
_diffrn_measurement_device 'three-circle diffractometer'
_diffrn_measurement_device_type 'BrukerD8 venture microsource'
_diffrn_measurement_method '\w and \f scans'
_diffrn_radiation_monochromator 'mirror optics'
_diffrn_radiation_probe x-ray
_diffrn_radiation_type MoK\a
_diffrn_radiation_wavelength 0.71073
_diffrn_reflns_av_R_equivalents 0.0887
_diffrn_reflns_av_unetI/netI 0.0662
_diffrn_reflns_Laue_measured_fraction_full 0.998
_diffrn_reflns_Laue_measured_fraction_max 0.996
_diffrn_reflns_limit_h_max 16
_diffrn_reflns_limit_h_min -16
_diffrn_reflns_limit_k_max 22
_diffrn_reflns_limit_k_min -23
_diffrn_reflns_limit_l_max 16
_diffrn_reflns_limit_l_min -13
_diffrn_reflns_number 25605
_diffrn_reflns_point_group_measured_fraction_full 0.998
_diffrn_reflns_point_group_measured_fraction_max 0.996
_diffrn_reflns_theta_full 25.242
_diffrn_reflns_theta_max 27.550
_diffrn_reflns_theta_min 2.245
_diffrn_source 'microfocus sealed X-ray tube'
_diffrn_source_type 'Incoatec I\ms'
_diffrn_standards_number 0
_exptl_absorpt_coefficient_mu 9.490
_exptl_absorpt_correction_T_max 0.3962
_exptl_absorpt_correction_T_min 0.2203
_exptl_absorpt_correction_type multi-scan
_exptl_absorpt_process_details
'SADABS-2016/2 (Bruker,2016/2) was used for absorption correction. wR2(int) was 0.1673 before and 0.0924 after correction. The Ratio of minimum to maximum transmission is 0.2110. The \l/2 correction factor is Not present.'
_exptl_crystal_colour orange
_exptl_crystal_colour_primary orange
_exptl_crystal_density_diffrn 2.005
_exptl_crystal_description block
_exptl_crystal_F_000 1680
_exptl_crystal_size_max 0.31
_exptl_crystal_size_mid 0.28
_exptl_crystal_size_min 0.19
_refine_diff_density_max 3.067
_refine_diff_density_min -2.772
_refine_diff_density_rms 0.326
_refine_ls_extinction_method none
_refine_ls_goodness_of_fit_ref 1.280
_refine_ls_hydrogen_treatment constr
_refine_ls_matrix_type full
_refine_ls_number_parameters 336
_refine_ls_number_reflns 6705
_refine_ls_number_restraints 190
_refine_ls_restrained_S_all 1.266
_refine_ls_R_factor_all 0.1176
_refine_ls_R_factor_gt 0.1097
_refine_ls_shift/su_max 0.000
_refine_ls_shift/su_mean 0.000
_refine_ls_structure_factor_coef Fsqd
_refine_ls_weighting_details 'w=1/[\s^2^(Fo^2^)+(0.0001P)^2^+179.8159P] where P=(Fo^2^+2Fc^2^)/3'
_refine_ls_weighting_scheme calc
_refine_ls_wR_factor_gt 0.2322
_refine_ls_wR_factor_ref 0.2356
_reflns_Friedel_coverage 0.000
_reflns_number_gt 6058
_reflns_number_total 6705
_reflns_threshold_expression 'I > 2\s(I)'
_cod_data_source_file cs0c02109_si_005.cif
_cod_data_source_block cxy0997_0m
_cod_depositor_comments
;Adding full bibliography for 4517774--4517778.cif.

 Adding full bibliography for 4517774--4517778.cif.
;
_cod_database_code 4517775
_shelx_shelxl_version_number 2018/3
_shelx_space_group_comment
;
The symmetry employed for this shelxl refinement is uniquely defined
by the following loop, which should always be used as a source of
symmetry information in preference to the above space-group names.
They are only intended as comments.
;
_shelx_estimated_absorpt_t_max 0.266
_shelx_estimated_absorpt_t_min 0.157
_olex2_refinement_description
;
1. Fixed Uiso
 At 1.2 times of:
  All C(H) groups
 At 1.5 times of:
  All C(H,H,H) groups
2. Restrained distances
 Ir1A-C18A = Ir1A-C17A = Ir1A-C16A = Ir1A-C14A = Ir1A-C15A
 2.14 with sigma of 0.02
 C23A-C14 = C23-C14A
 1.5 with sigma of 0.02
 C25A-C23A = C24A-C23A = C24-C23 = C25-C23 = C26-C23 = C26A-C23A
 1.54 with sigma of 0.02
 C18A-C15A
 2.31 with sigma of 0.04
 C23-C15 = C23A-C15A
 2.59 with sigma of 0.04
 C24A-C26A = C26-C24
 2.52 with sigma of 0.04
 C14-C25 = C14-C24 = C14-C26
 2.5 with sigma of 0.04
 C14A-C26A = C14A-C25A = C14A-C24A
 2.5 with sigma of 0.04
 C25-C24 = C24A-C25A
 2.52 with sigma of 0.04
 C26A-C25A = C26-C25
 2.52 with sigma of 0.04
 C18A-C17A \\sim C18-C17 \\sim C17-C16 \\sim C17A-C16A \\sim C16A-C15A \\sim
C16-C15 \\sim C15-C14 ~
 C15A-C14A \\sim C18-C14 \\sim C18A-C14A
 with sigma of 0.02
3. Restrained planarity
 C17, C18, C14, C16, C15
 with sigma of 0.1
 C15A, C16A, C17A, C18A, C14A
 with sigma of 0.1
4. Uiso/Uaniso restraints and constraints
C21 \\sim C19 \\sim C20 \\sim C22 \\sim C17 \\sim C16 \\sim C15 \\sim C14 \\sim
C18 \\sim C23A \\sim C25A \\sim C24A \\sim C26A: within 2A with sigma of 0.01
and sigma for terminal atoms of 0.02
Uanis(C10) \\sim Ueq, Uanis(C9) \\sim Ueq, Uanis(C7) \\sim Ueq, Uanis(C4) \\sim
Ueq, Uanis(C2) \\sim Ueq: with sigma of 0.005 and sigma for terminal atoms of
0.01
Uanis(C11) \\sim Ueq: with sigma of 0.005 and sigma for terminal atoms of 0.01
Uanis(Ir1) = Uanis(Ir1A)
Uanis(C18) = Uanis(C18A)
Uanis(C15) = Uanis(C15A)
Uanis(C16) = Uanis(C16A)
Uanis(C17) = Uanis(C17A)
Uanis(Cl4A) = Uanis(Cl4)
Uanis(C23) = Uanis(C23A)
Uanis(C24) = Uanis(C24A)
Uanis(C26) = Uanis(C26A)
Uanis(C14) = Uanis(C14A)
Uanis(C25) = Uanis(C25A)
5. Others
 Sof(Cl4A)=Sof(Ir1A)=Sof(C18A)=Sof(H18A)=Sof(C14A)=Sof(C15A)=Sof(H15A)=
 Sof(C16A)=Sof(H16A)=Sof(C17A)=Sof(C23A)=Sof(C25A)=Sof(H25D)=Sof(H25E)=
 Sof(H25F)=Sof(C24A)=Sof(H24D)=Sof(H24E)=Sof(H24F)=Sof(C26A)=Sof(H26D)=
 Sof(H26E)=Sof(H26F)=1-FVAR(1)
 Sof(Ir1)=Sof(C24)=Sof(H24A)=Sof(H24B)=Sof(H24C)=Sof(C14)=Sof(C25)=Sof(H25A)=
 Sof(H25B)=Sof(H25C)=Sof(C17)=Sof(C18)=Sof(H18)=Sof(C16)=Sof(H16)=Sof(C26)=
 Sof(H26A)=Sof(H26B)=Sof(H26C)=Sof(C15)=Sof(H15)=Sof(C23)=Sof(Cl4)=FVAR(1)
6.a Everything fixed:
 H25A, H25B, H25C, H25D, H25E, H25F
6.b Me refined as rotating group:
 C24(H24A,H24B,H24C), C26(H26A,H26B,H26C), C24A(H24D,H24E,H24F), C26A(H26D,
 H26E,H26F)
6.c Aromatic/amide H refined with riding coordinates:
 C2(H2), C5(H5), C3(H3), C18(H18), C16(H16), C15(H15), C18A(H18A), C15A(H15A),
 C16A(H16A)
6.d Idealised Me refined as rotating group:
 C7(H7A,H7B,H7C), C20(H20A,H20B,H20C), C21(H21A,H21B,H21C), C8(H8A,H8B,H8C),
 C11(H11A,H11B,H11C), C9(H9A,H9B,H9C), C22(H22A,H22B,H22C), C12(H12A,H12B,H12C),
  C13(H13A,H13B,H13C)
;
_olex2_submission_special_instructions 'No special instructions were received'

loop_
_space_group_symop_operation_xyz
'x, y, z'
'-x, y+1/2, -z+1/2'
'-x, -y, -z'
'x, -y-1/2, z-1/2'

loop_
_atom_site_label
_atom_site_type_symbol
_atom_site_fract_x
_atom_site_fract_y
_atom_site_fract_z
_atom_site_U_iso_or_equiv
_atom_site_adp_type
_atom_site_occupancy
_atom_site_site_symmetry_order
_atom_site_calc_flag
_atom_site_refinement_flags_posn
_atom_site_refinement_flags_adp
_atom_site_refinement_flags_occupancy
_atom_site_disorder_assembly
_atom_site_disorder_group
Ir2 Ir 0.15869(6) 0.43270(4) 0.11195(6) 0.0346(2) Uani 1 1 d . . . . .
Ir1 Ir 0.31952(12) 0.32100(9) -0.07713(12) 0.0279(3) Uani 0.657(3) 1 d . . P A 1
Cl1 Cl 0.1458(4) 0.3839(3) -0.0648(4) 0.0424(12) Uani 1 1 d . . . . .
Cl3 Cl 0.2577(4) 0.5323(3) 0.0448(5) 0.0495(13) Uani 1 1 d . . . . .
Cl2 Cl 0.3238(4) 0.3614(3) 0.1128(5) 0.0441(12) Uani 1 1 d . . . . .
Cl4A Cl 0.250(3) 0.225(2) -0.045(2) 0.040(2) Uani 0.343(3) 1 d . . P A 2
C24 C 0.586(3) 0.275(2) 0.055(2) 0.070(9) Uani 0.657(3) 1 d D . P A 1
H24A H 0.587359 0.329486 0.053506 0.104 Uiso 0.657(3) 1 calc GR . P A 1
H24B H 0.656106 0.257101 0.083165 0.104 Uiso 0.657(3) 1 calc GR . P A 1
H24C H 0.529839 0.258741 0.098637 0.104 Uiso 0.657(3) 1 calc GR . P A 1
C14 C 0.478(2) 0.2902(18) -0.113(2) 0.053(4) Uani 0.657(3) 1 d D U P A 1
C2 C 0.0498(16) 0.5036(12) 0.1851(16) 0.039(4) Uani 1 1 d . U . . .
H2 H 0.040292 0.554675 0.171341 0.046 Uiso 1 1 calc R . . . .
C1 C 0.1239(16) 0.4735(12) 0.2616(18) 0.042(5) Uani 1 1 d . . . . .
C25 C 0.529(3) 0.1646(16) -0.047(3) 0.073(9) Uani 0.657(3) 1 d D . P A 1
H25A H 0.593950 0.136270 -0.018250 0.110 Uiso 0.6573 1 d . . P A 1
H25B H 0.504670 0.145020 -0.112510 0.110 Uiso 0.6573 1 d . . P A 1
H25C H 0.474330 0.160890 0.003610 0.110 Uiso 0.6573 1 d . . P A 1
C4 C 0.0269(16) 0.3806(11) 0.1809(15) 0.035(4) Uani 1 1 d . U . . .
C5 C 0.1095(16) 0.3949(14) 0.2570(17) 0.046(5) Uani 1 1 d . . . . .
H5 H 0.148750 0.359365 0.298027 0.056 Uiso 1 1 calc R . . . .
C7 C 0.0563(19) 0.2411(14) 0.1965(19) 0.053(6) Uani 1 1 d . U . . .
H7A H 0.121402 0.247340 0.159038 0.079 Uiso 1 1 calc GR . . . .
H7B H 0.024316 0.192845 0.179993 0.079 Uiso 1 1 calc GR . . . .
H7C H 0.074902 0.244384 0.271215 0.079 Uiso 1 1 calc GR . . . .
C3 C -0.0082(15) 0.4460(12) 0.1319(16) 0.038(4) Uani 1 1 d . . . . .
H3 H -0.060127 0.450899 0.074916 0.045 Uiso 1 1 calc R . . . .
C20 C 0.408(2) 0.4604(14) -0.3547(18) 0.053(5) Uani 1 1 d . U . . .
H20A H 0.406159 0.411654 -0.387408 0.079 Uiso 1 1 calc GR . . . .
H20B H 0.482442 0.476251 -0.340849 0.079 Uiso 1 1 calc GR . . . .
H20C H 0.369572 0.495817 -0.401175 0.079 Uiso 1 1 calc GR . . . .
C21 C 0.245(3) 0.478(2) -0.267(3) 0.086(8) Uani 1 1 d . U . . .
H21A H 0.237470 0.521652 -0.311305 0.129 Uiso 1 1 calc GR . . . .
H21B H 0.219551 0.489947 -0.198348 0.129 Uiso 1 1 calc GR . . . .
H21C H 0.201459 0.437754 -0.297758 0.129 Uiso 1 1 calc GR . . . .
C17 C 0.386(3) 0.388(2) -0.195(3) 0.055(4) Uani 0.657(3) 1 d D U P A 1
C6 C -0.0244(16) 0.3017(12) 0.1641(17) 0.039(5) Uani 1 1 d . . . . .
C8 C -0.0714(19) 0.2903(14) 0.0537(19) 0.053(6) Uani 1 1 d . . . . .
H8A H -0.126706 0.327658 0.036920 0.080 Uiso 1 1 calc GR . . . .
H8B H -0.103581 0.241127 0.047139 0.080 Uiso 1 1 calc GR . . . .
H8C H -0.014211 0.294861 0.005742 0.080 Uiso 1 1 calc GR . . . .
C18 C 0.463(3) 0.3681(19) -0.112(3) 0.056(4) Uani 0.657(3) 1 d D U P A 1
H18 H 0.499167 0.401628 -0.065327 0.067 Uiso 0.657(3) 1 calc R . P A 1
C11 C 0.3046(19) 0.4784(14) 0.3599(18) 0.051(6) Uani 1 1 d . U . . .
H11A H 0.294712 0.430738 0.393576 0.076 Uiso 1 1 calc GR . . . .
H11B H 0.352773 0.509280 0.404599 0.076 Uiso 1 1 calc GR . . . .
H11C H 0.336234 0.470588 0.293456 0.076 Uiso 1 1 calc GR . . . .
C9 C -0.1153(18) 0.3002(13) 0.2410(19) 0.049(5) Uani 1 1 d . U . . .
H9A H -0.083823 0.307261 0.311844 0.074 Uiso 1 1 calc GR . . . .
H9B H -0.152380 0.252589 0.235966 0.074 Uiso 1 1 calc GR . . . .
H9C H -0.166795 0.339834 0.223467 0.074 Uiso 1 1 calc GR . . . .
C19 C 0.354(2) 0.4565(17) -0.255(2) 0.065(4) Uani 1 1 d . U . . .
C16 C 0.352(3) 0.320(2) -0.244(3) 0.055(5) Uani 0.657(3) 1 d D U P A 1
H16 H 0.299190 0.315515 -0.301143 0.066 Uiso 0.657(3) 1 calc R . P A 1
C26 C 0.668(2) 0.250(2) -0.115(3) 0.049(7) Uani 0.657(3) 1 d D . P A 1
H26A H 0.687149 0.301836 -0.123607 0.074 Uiso 0.657(3) 1 calc GR . P A 1
H26B H 0.656141 0.226466 -0.182585 0.074 Uiso 0.657(3) 1 calc GR . P A 1
H26C H 0.725574 0.224703 -0.073783 0.074 Uiso 0.657(3) 1 calc GR . P A 1
C15 C 0.408(2) 0.259(2) -0.195(2) 0.054(5) Uani 0.657(3) 1 d D U P A 1
H15 H 0.401140 0.208517 -0.212976 0.064 Uiso 0.657(3) 1 calc R . P A 1
C22 C 0.420(3) 0.5200(18) -0.182(2) 0.084(8) Uani 1 1 d . U . . .
H22A H 0.498049 0.513656 -0.187276 0.125 Uiso 1 1 calc GR . . . .
H22B H 0.403251 0.514406 -0.109938 0.125 Uiso 1 1 calc GR . . . .
H22C H 0.399145 0.569327 -0.206932 0.125 Uiso 1 1 calc GR . . . .
C12 C 0.212(2) 0.5960(14) 0.303(2) 0.065(8) Uani 1 1 d . . . . .
H12A H 0.243770 0.594982 0.235607 0.098 Uiso 1 1 calc GR . . . .
H12B H 0.259476 0.622994 0.352999 0.098 Uiso 1 1 calc GR . . . .
H12C H 0.141792 0.620699 0.295093 0.098 Uiso 1 1 calc GR . . . .
C13 C 0.135(2) 0.5177(14) 0.4387(19) 0.056(6) Uani 1 1 d . . . . .
H13A H 0.061376 0.533993 0.421096 0.084 Uiso 1 1 calc GR . . . .
H13B H 0.170485 0.551850 0.489081 0.084 Uiso 1 1 calc GR . . . .
H13C H 0.134505 0.468143 0.468792 0.084 Uiso 1 1 calc GR . . . .
C10 C 0.1969(16) 0.5163(12) 0.3414(16) 0.037(4) Uani 1 1 d . U . . .
C23 C 0.563(2) 0.2456(17) -0.057(2) 0.056(5) Uani 0.657(3) 1 d D . P A 1
Ir1A Ir 0.3343(2) 0.34585(18) -0.0537(2) 0.0279(3) Uani 0.343(3) 1 d D . P A 2
C18A C 0.478(3) 0.377(3) -0.125(5) 0.056(4) Uani 0.343(3) 1 d D . P A 2
H18A H 0.526799 0.413215 -0.098085 0.067 Uiso 0.343(3) 1 calc R . P A 2
C14A C 0.482(3) 0.300(3) -0.100(4) 0.053(4) Uani 0.343(3) 1 d D . P A 2
C15A C 0.393(4) 0.264(3) -0.156(4) 0.054(5) Uani 0.343(3) 1 d D . P A 2
H15A H 0.376872 0.212953 -0.154725 0.064 Uiso 0.343(3) 1 calc R . P A 2
C16A C 0.335(5) 0.319(4) -0.2154(18) 0.055(5) Uani 0.343(3) 1 d D . P A 2
H16A H 0.272156 0.311103 -0.260047 0.066 Uiso 0.343(3) 1 calc R . P A 2
C17A C 0.386(6) 0.389(3) -0.196(3) 0.055(4) Uani 0.343(3) 1 d D . P A 2
Cl4 Cl 0.2329(13) 0.2140(9) -0.0189(10) 0.040(2) Uani 0.657(3) 1 d . . P A 1
C23A C 0.565(4) 0.258(3) -0.033(4) 0.056(5) Uani 0.343(3) 1 d D U P A 2
C25A C 0.516(6) 0.190(3) 0.014(6) 0.073(9) Uani 0.343(3) 1 d D U P A 2
H25D H 0.450490 0.177090 -0.025520 0.110 Uiso 0.3427 1 d . . P A 2
H25E H 0.497180 0.204190 0.086450 0.110 Uiso 0.3427 1 d . . P A 2
H25F H 0.567440 0.151130 0.019010 0.110 Uiso 0.3427 1 d . . P A 2
C24A C 0.608(6) 0.309(4) 0.056(5) 0.070(9) Uani 0.343(3) 1 d D U P A 2
H24D H 0.641716 0.352917 0.027022 0.104 Uiso 0.343(3) 1 calc GR . P A 2
H24E H 0.661462 0.282900 0.101127 0.104 Uiso 0.343(3) 1 calc GR . P A 2
H24F H 0.548337 0.324929 0.096330 0.104 Uiso 0.343(3) 1 calc GR . P A 2
C26A C 0.659(4) 0.236(4) -0.099(6) 0.049(7) Uani 0.343(3) 1 d D U P A 2
H26D H 0.630935 0.226169 -0.169947 0.074 Uiso 0.343(3) 1 calc GR . P A 2
H26E H 0.693831 0.191745 -0.069192 0.074 Uiso 0.343(3) 1 calc GR . P A 2
H26F H 0.711255 0.276399 -0.098377 0.074 Uiso 0.343(3) 1 calc GR . P A 2

loop_
_atom_site_aniso_label
_atom_site_aniso_U_11
_atom_site_aniso_U_22
_atom_site_aniso_U_33
_atom_site_aniso_U_23
_atom_site_aniso_U_13
_atom_site_aniso_U_12
Ir2 0.0280(4) 0.0304(4) 0.0448(4) 0.0096(3) -0.0021(3) 0.0003(3)
Ir1 0.0312(6) 0.0214(8) 0.0308(7) -0.0028(5) -0.0004(5) 0.0018(6)
Cl1 0.033(2) 0.054(3) 0.041(3) 0.011(2) 0.0007(19) 0.011(2)
Cl3 0.043(3) 0.034(3) 0.072(4) 0.014(3) 0.015(3) 0.001(2)
Cl2 0.033(2) 0.035(3) 0.062(3) 0.002(2) -0.013(2) 0.007(2)
Cl4A 0.052(7) 0.035(6) 0.035(8) 0.003(5) 0.013(4) 0.005(4)
C24 0.051(16) 0.08(2) 0.073(16) 0.001(17) 0.004(14) 0.002(16)
C14 0.039(7) 0.058(9) 0.061(9) -0.004(8) 0.009(7) -0.007(7)
C2 0.039(6) 0.038(6) 0.039(6) 0.003(4) 0.005(4) -0.002(4)
C1 0.033(10) 0.039(12) 0.054(13) 0.016(10) 0.007(9) 0.002(9)
C25 0.055(15) 0.069(18) 0.10(2) 0.016(16) 0.010(16) -0.001(15)
C4 0.035(6) 0.034(6) 0.037(6) -0.001(4) 0.002(4) -0.003(4)
C5 0.031(10) 0.061(15) 0.046(12) 0.011(11) -0.006(9) -0.011(10)
C7 0.049(9) 0.053(9) 0.057(9) -0.005(8) 0.009(7) 0.003(8)
C3 0.030(9) 0.043(12) 0.040(11) 0.000(9) -0.001(8) -0.004(8)
C20 0.058(12) 0.052(12) 0.049(12) 0.002(10) 0.009(10) -0.003(11)
C21 0.088(16) 0.095(17) 0.076(15) 0.032(14) 0.018(14) 0.002(15)
C17 0.048(7) 0.061(8) 0.058(8) 0.005(7) 0.010(7) -0.007(7)
C6 0.034(10) 0.036(11) 0.047(12) -0.007(9) -0.001(8) -0.005(9)
C8 0.049(13) 0.046(13) 0.062(15) -0.006(11) -0.011(11) -0.006(11)
C18 0.045(8) 0.060(9) 0.062(9) 0.000(8) 0.009(7) -0.006(8)
C11 0.054(9) 0.051(9) 0.046(9) -0.009(7) -0.005(7) -0.006(8)
C9 0.046(8) 0.044(9) 0.059(9) -0.001(7) 0.013(7) -0.005(7)
C19 0.069(9) 0.064(9) 0.064(9) 0.012(8) 0.013(8) 0.000(8)
C16 0.046(9) 0.060(9) 0.060(10) -0.004(9) 0.010(8) -0.005(8)
C26 0.042(11) 0.044(15) 0.064(16) -0.005(13) 0.014(11) -0.003(12)
C15 0.043(8) 0.060(9) 0.059(11) -0.006(9) 0.010(9) -0.004(8)
C22 0.098(16) 0.071(15) 0.081(16) 0.013(13) 0.008(14) 0.012(14)
C12 0.067(17) 0.050(15) 0.075(18) -0.005(13) -0.021(14) -0.021(13)
C13 0.064(15) 0.050(14) 0.054(14) -0.027(12) -0.002(12) -0.002(12)
C10 0.037(6) 0.036(6) 0.038(6) -0.001(4) -0.002(4) -0.001(4)
C23 0.039(8) 0.058(10) 0.071(11) 0.000(9) 0.012(8) -0.003(8)
Ir1A 0.0312(6) 0.0214(8) 0.0308(7) -0.0028(5) -0.0004(5) 0.0018(6)
C18A 0.045(8) 0.060(9) 0.062(9) 0.000(8) 0.009(7) -0.006(8)
C14A 0.039(7) 0.058(9) 0.061(9) -0.004(8) 0.009(7) -0.007(7)
C15A 0.043(8) 0.060(9) 0.059(11) -0.006(9) 0.010(9) -0.004(8)
C16A 0.046(9) 0.060(9) 0.060(10) -0.004(9) 0.010(8) -0.005(8)
C17A 0.048(7) 0.061(8) 0.058(8) 0.005(7) 0.010(7) -0.007(7)
Cl4 0.052(7) 0.035(6) 0.035(8) 0.003(5) 0.013(4) 0.005(4)
C23A 0.039(8) 0.058(10) 0.071(11) 0.000(9) 0.012(8) -0.003(8)
C25A 0.055(15) 0.069(18) 0.10(2) 0.016(16) 0.010(16) -0.001(15)
C24A 0.051(16) 0.08(2) 0.073(16) 0.001(17) 0.004(14) 0.002(16)
C26A 0.042(11) 0.044(15) 0.064(16) -0.005(13) 0.014(11) -0.003(12)

loop_
_atom_type_symbol
_atom_type_description
_atom_type_scat_dispersion_real
_atom_type_scat_dispersion_imag
_atom_type_scat_source
C C 0.0033 0.0016 'International Tables Vol C Tables 4.2.6.8 and 6.1.1.4'
H H 0.0000 0.0000 'International Tables Vol C Tables 4.2.6.8 and 6.1.1.4'
Cl Cl 0.1484 0.1585 'International Tables Vol C Tables 4.2.6.8 and 6.1.1.4'
Ir Ir -1.4442 7.9887 'International Tables Vol C Tables 4.2.6.8 and 6.1.1.4'

loop_
_geom_angle_atom_site_label_1
_geom_angle_atom_site_label_2
_geom_angle_atom_site_label_3
_geom_angle
_geom_angle_site_symmetry_1
_geom_angle_site_symmetry_3
_geom_angle_publ_flag
Cl3 Ir2 Cl1 86.3(2) . . ?
Cl3 Ir2 Cl2 86.93(19) . . ?
Cl2 Ir2 Cl1 79.18(17) . . ?
C2 Ir2 Cl1 129.0(6) . . ?
C2 Ir2 Cl3 93.7(6) . . ?
C2 Ir2 Cl2 151.9(6) . . ?
C2 Ir2 C1 38.6(7) . . ?
C2 Ir2 C4 63.4(8) . . ?
C1 Ir2 Cl1 164.6(6) . . ?
C1 Ir2 Cl3 102.1(6) . . ?
C1 Ir2 Cl2 113.8(6) . . ?
C4 Ir2 Cl1 103.1(5) . . ?
C4 Ir2 Cl3 156.4(6) . . ?
C4 Ir2 Cl2 115.9(6) . . ?
C4 Ir2 C1 64.4(8) . . ?
C5 Ir2 Cl1 134.7(7) . . ?
C5 Ir2 Cl3 138.9(6) . . ?
C5 Ir2 Cl2 96.9(6) . . ?
C5 Ir2 C2 64.7(9) . . ?
C5 Ir2 C1 39.3(8) . . ?
C5 Ir2 C4 38.2(7) . . ?
C5 Ir2 C3 65.5(8) . . ?
C3 Ir2 Cl1 98.8(6) . . ?
C3 Ir2 Cl3 119.5(6) . . ?
C3 Ir2 Cl2 153.5(6) . . ?
C3 Ir2 C2 38.9(8) . . ?
C3 Ir2 C1 65.8(8) . . ?
C3 Ir2 C4 38.3(7) . . ?
Cl1 Ir1 Cl2 76.43(17) . . ?
C14 Ir1 Cl1 165.2(9) . . ?
C14 Ir1 Cl2 108.9(8) . . ?
C14 Ir1 C17 65.7(12) . . ?
C14 Ir1 C16 63.7(11) . . ?
C14 Ir1 C15 38.4(6) . . ?
C14 Ir1 Cl4 107.6(10) . . ?
C17 Ir1 Cl1 99.6(12) . . ?
C17 Ir1 Cl2 122.3(11) . . ?
C17 Ir1 C16 38.4(6) . . ?
C17 Ir1 C15 64.5(13) . . ?
C17 Ir1 Cl4 152.9(12) . . ?
C18 Ir1 Cl1 127.1(9) . . ?
C18 Ir1 Cl2 97.7(12) . . ?
C18 Ir1 C14 39.6(6) . . ?
C18 Ir1 C17 39.6(6) . . ?
C18 Ir1 C16 64.7(13) . . ?
C18 Ir1 C15 65.3(12) . . ?
C18 Ir1 Cl4 146.2(10) . . ?
C16 Ir1 Cl1 106.6(9) . . ?
C16 Ir1 Cl2 160.4(11) . . ?
C16 Ir1 C15 37.3(5) . . ?
C16 Ir1 Cl4 114.6(11) . . ?
C15 Ir1 Cl1 138.8(8) . . ?
C15 Ir1 Cl2 144.7(8) . . ?
C15 Ir1 Cl4 93.6(10) . . ?
Cl4 Ir1 Cl1 86.4(4) . . ?
Cl4 Ir1 Cl2 84.8(4) . . ?
Ir2 Cl1 Ir1 103.12(18) . . ?
Ir1A Cl1 Ir2 92.68(18) . . ?
Ir2 Cl2 Ir1 100.75(18) . . ?
Ir1A Cl2 Ir2 99.9(2) . . ?
H24A C24 H24B 109.5 . . ?
H24A C24 H24C 109.5 . . ?
H24B C24 H24C 109.5 . . ?
C23 C24 H24A 109.5 . . ?
C23 C24 H24B 109.5 . . ?
C23 C24 H24C 109.5 . . ?
C18 C14 Ir1 67.7(15) . . ?
C18 C14 C15 109(3) . . ?
C18 C14 C23 129(3) . . ?
C15 C14 Ir1 75.0(16) . . ?
C15 C14 C23 121(2) . . ?
C23 C14 Ir1 133(2) . . ?
Ir2 C2 H2 125.4 . . ?
C1 C2 Ir2 70.9(13) . . ?
C1 C2 H2 125.1 . . ?
C1 C2 C3 109.9(19) . . ?
C3 C2 Ir2 70.2(12) . . ?
C3 C2 H2 125.1 . . ?
C2 C1 Ir2 70.4(13) . . ?
C2 C1 C5 106(2) . . ?
C2 C1 C10 126.9(19) . . ?
C5 C1 Ir2 69.7(13) . . ?
C5 C1 C10 126.5(19) . . ?
C10 C1 Ir2 129.2(14) . . ?
H25A C25 H25B 109.6 . . ?
H25A C25 H25C 107.5 . . ?
H25B C25 H25C 112.0 . . ?
C23 C25 H25A 107.7 . . ?
C23 C25 H25B 110.6 . . ?
C23 C25 H25C 109.3 . . ?
C5 C4 Ir2 70.3(12) . . ?
C5 C4 C3 110.7(19) . . ?
C5 C4 C6 122.5(19) . . ?
C3 C4 Ir2 70.3(11) . . ?
C3 C4 C6 126.6(17) . . ?
C6 C4 Ir2 131.2(14) . . ?
Ir2 C5 H5 122.9 . . ?
C1 C5 Ir2 71.0(13) . . ?
C1 C5 H5 126.4 . . ?
C4 C5 Ir2 71.5(12) . . ?
C4 C5 C1 107(2) . . ?
C4 C5 H5 126.4 . . ?
H7A C7 H7B 109.5 . . ?
H7A C7 H7C 109.5 . . ?
H7B C7 H7C 109.5 . . ?
C6 C7 H7A 109.5 . . ?
C6 C7 H7B 109.5 . . ?
C6 C7 H7C 109.5 . . ?
Ir2 C3 H3 122.3 . . ?
C2 C3 Ir2 70.9(11) . . ?
C2 C3 H3 127.1 . . ?
C4 C3 Ir2 71.4(11) . . ?
C4 C3 C2 105.7(17) . . ?
C4 C3 H3 127.1 . . ?
H20A C20 H20B 109.5 . . ?
H20A C20 H20C 109.5 . . ?
H20B C20 H20C 109.5 . . ?
C19 C20 H20A 109.5 . . ?
C19 C20 H20B 109.5 . . ?
C19 C20 H20C 109.5 . . ?
H21A C21 H21B 109.5 . . ?
H21A C21 H21C 109.5 . . ?
H21B C21 H21C 109.5 . . ?
C19 C21 H21A 109.5 . . ?
C19 C21 H21B 109.5 . . ?
C19 C21 H21C 109.5 . . ?
C18 C17 Ir1 66.8(16) . . ?
C18 C17 C19 137(3) . . ?
C18 C17 C16 106(3) . . ?
C19 C17 Ir1 137(3) . . ?
C16 C17 Ir1 73.5(19) . . ?
C16 C17 C19 115(3) . . ?
C7 C6 C4 111.3(17) . . ?
C7 C6 C9 107.8(19) . . ?
C8 C6 C4 112.3(18) . . ?
C8 C6 C7 111.3(19) . . ?
C8 C6 C9 110.3(18) . . ?
C9 C6 C4 103.5(17) . . ?
C6 C8 H8A 109.5 . . ?
C6 C8 H8B 109.5 . . ?
C6 C8 H8C 109.5 . . ?
H8A C8 H8B 109.5 . . ?
H8A C8 H8C 109.5 . . ?
H8B C8 H8C 109.5 . . ?
Ir1 C18 H18 119.9 . . ?
C14 C18 Ir1 72.7(16) . . ?
C14 C18 C17 109(3) . . ?
C14 C18 H18 125.6 . . ?
C17 C18 Ir1 73.6(17) . . ?
C17 C18 H18 125.6 . . ?
H11A C11 H11B 109.5 . . ?
H11A C11 H11C 109.5 . . ?
H11B C11 H11C 109.5 . . ?
C10 C11 H11A 109.5 . . ?
C10 C11 H11B 109.5 . . ?
C10 C11 H11C 109.5 . . ?
C6 C9 H9A 109.5 . . ?
C6 C9 H9B 109.5 . . ?
C6 C9 H9C 109.5 . . ?
H9A C9 H9B 109.5 . . ?
H9A C9 H9C 109.5 . . ?
H9B C9 H9C 109.5 . . ?
C20 C19 C17 111(3) . . ?
C20 C19 C22 103(2) . . ?
C21 C19 C20 113(3) . . ?
C21 C19 C17 120(3) . . ?
C21 C19 C22 108(3) . . ?
C21 C19 C17A 120(3) . . ?
C17 C19 C22 100(3) . . ?
C17A C19 C20 111(3) . . ?
C17A C19 C22 100(3) . . ?
Ir1 C16 H16 126.3 . . ?
C17 C16 Ir1 68.1(18) . . ?
C17 C16 H16 125.1 . . ?
C15 C16 Ir1 72.0(19) . . ?
C15 C16 C17 110(3) . . ?
C15 C16 H16 125.1 . . ?
H26A C26 H26B 109.5 . . ?
H26A C26 H26C 109.5 . . ?
H26B C26 H26C 109.5 . . ?
C23 C26 H26A 109.5 . . ?
C23 C26 H26B 109.5 . . ?
C23 C26 H26C 109.5 . . ?
Ir1 C15 H15 127.5 . . ?
C14 C15 Ir1 66.6(15) . . ?
C14 C15 H15 126.8 . . ?
C16 C15 Ir1 70.7(19) . . ?
C16 C15 C14 106(3) . . ?
C16 C15 H15 126.8 . . ?
C19 C22 H22A 109.5 . . ?
C19 C22 H22B 109.5 . . ?
C19 C22 H22C 109.5 . . ?
H22A C22 H22B 109.5 . . ?
H22A C22 H22C 109.5 . . ?
H22B C22 H22C 109.5 . . ?
H12A C12 H12B 109.5 . . ?
H12A C12 H12C 109.5 . . ?
H12B C12 H12C 109.5 . . ?
C10 C12 H12A 109.5 . . ?
C10 C12 H12B 109.5 . . ?
C10 C12 H12C 109.5 . . ?
H13A C13 H13B 109.5 . . ?
H13A C13 H13C 109.5 . . ?
H13B C13 H13C 109.5 . . ?
C10 C13 H13A 109.5 . . ?
C10 C13 H13B 109.5 . . ?
C10 C13 H13C 109.5 . . ?
C1 C10 C12 109.5(17) . . ?
C11 C10 C1 110.7(17) . . ?
C11 C10 C12 110.6(19) . . ?
C11 C10 C13 111.7(19) . . ?
C13 C10 C1 104.8(17) . . ?
C13 C10 C12 109(2) . . ?
C14 C23 C24 110(2) . . ?
C14 C23 C25 112(2) . . ?
C14 C23 C26 110(2) . . ?
C25 C23 C24 107(2) . . ?
C25 C23 C26 110(2) . . ?
C26 C23 C24 109(2) . . ?
Cl1 Ir1A Cl4A 80.9(9) . . ?
Cl2 Ir1A Cl1 84.2(2) . . ?
Cl2 Ir1A Cl4A 90.7(7) . . ?
C18A Ir1A Cl1 136.8(18) . . ?
C18A Ir1A Cl2 119.9(19) . . ?
C18A Ir1A Cl4A 129.2(17) . . ?
C18A Ir1A C14A 39.0(6) . . ?
C18A Ir1A C15A 65.5(11) . . ?
C18A Ir1A C16A 65.3(13) . . ?
C18A Ir1A C17A 39.1(6) . . ?
C14A Ir1A Cl1 159.0(14) . . ?
C14A Ir1A Cl2 116.0(14) . . ?
C14A Ir1A Cl4A 92.6(17) . . ?
C14A Ir1A C15A 38.9(6) . . ?
C14A Ir1A C16A 65.0(13) . . ?
C15A Ir1A Cl1 121.8(13) . . ?
C15A Ir1A Cl2 138.0(15) . . ?
C15A Ir1A Cl4A 65.0(16) . . ?
C16A Ir1A Cl1 94.2(15) . . ?
C16A Ir1A Cl2 173.6(19) . . ?
C16A Ir1A Cl4A 83(2) . . ?
C16A Ir1A C15A 38.8(6) . . ?
C17A Ir1A Cl1 101.1(19) . . ?
C17A Ir1A Cl2 147.3(19) . . ?
C17A Ir1A Cl4A 122(2) . . ?
C17A Ir1A C14A 65.4(16) . . ?
C17A Ir1A C15A 65.6(12) . . ?
C17A Ir1A C16A 39.2(6) . . ?
Ir1A C18A H18A 124.4 . . ?
C14A C18A Ir1A 70.7(10) . . ?
C14A C18A H18A 125.9 . . ?
C14A C18A C17A 108(3) . . ?
C17A C18A Ir1A 70.6(11) . . ?
C17A C18A H18A 125.9 . . ?
C18A C14A Ir1A 70.3(11) . . ?
C18A C14A C15A 108(2) . . ?
C18A C14A C23A 129(4) . . ?
C15A C14A Ir1A 71.0(10) . . ?
C15A C14A C23A 122(3) . . ?
C23A C14A Ir1A 127(3) . . ?
Ir1A C15A H15A 125.0 . . ?
C14A C15A Ir1A 70.1(10) . . ?
C14A C15A H15A 126.4 . . ?
C16A C15A Ir1A 70.2(11) . . ?
C16A C15A C14A 107(2) . . ?
C16A C15A H15A 126.4 . . ?
Ir1A C16A H16A 124.7 . . ?
C15A C16A Ir1A 71.0(11) . . ?
C15A C16A H16A 125.6 . . ?
C15A C16A C17A 109(3) . . ?
C17A C16A Ir1A 70.3(11) . . ?
C17A C16A H16A 125.6 . . ?
C19 C17A Ir1A 131(4) . . ?
C18A C17A C19 130(5) . . ?
C18A C17A Ir1A 70.3(11) . . ?
C18A C17A C16A 107(3) . . ?
C16A C17A C19 122(5) . . ?
C16A C17A Ir1A 70.5(11) . . ?
C14A C23A C25A 111(3) . . ?
C14A C23A C24A 108(3) . . ?
C14A C23A C26A 109(3) . . ?
C25A C23A C24A 108(3) . . ?
C25A C23A C26A 110(3) . . ?
C26A C23A C24A 109(3) . . ?
C23A C25A H25D 109.1 . . ?
C23A C25A H25E 106.5 . . ?
C23A C25A H25F 109.5 . . ?
H25D C25A H25E 108.5 . . ?
H25D C25A H25F 113.7 . . ?
H25E C25A H25F 109.5 . . ?
C23A C24A H24D 109.5 . . ?
C23A C24A H24E 109.5 . . ?
C23A C24A H24F 109.5 . . ?
H24D C24A H24E 109.5 . . ?
H24D C24A H24F 109.5 . . ?
H24E C24A H24F 109.5 . . ?
C23A C26A H26D 109.5 . . ?
C23A C26A H26E 109.5 . . ?
C23A C26A H26F 109.5 . . ?
H26D C26A H26E 109.5 . . ?
H26D C26A H26F 109.5 . . ?
H26E C26A H26F 109.5 . . ?

loop_
_geom_bond_atom_site_label_1
_geom_bond_atom_site_label_2
_geom_bond_distance
_geom_bond_site_symmetry_2
_geom_bond_publ_flag
Ir2 Cl1 2.447(6) . ?
Ir2 Cl3 2.386(5) . ?
Ir2 Cl2 2.431(5) . ?
Ir2 C2 2.14(2) . ?
Ir2 C1 2.14(2) . ?
Ir2 C4 2.14(2) . ?
Ir2 C5 2.13(2) . ?
Ir2 C3 2.128(19) . ?
Ir1 Cl1 2.463(5) . ?
Ir1 Cl2 2.561(6) . ?
Ir1 C14 2.13(3) . ?
Ir1 C17 2.16(3) . ?
Ir1 C18 2.07(3) . ?
Ir1 C16 2.23(4) . ?
Ir1 C15 2.24(3) . ?
Ir1 Cl4 2.370(12) . ?
Cl1 Ir1A 2.444(6) . ?
Cl2 Ir1A 2.185(7) . ?
Cl4A Ir1A 2.44(3) . ?
C24 H24A 0.9800 . ?
C24 H24B 0.9800 . ?
C24 H24C 0.9800 . ?
C24 C23 1.556(18) . ?
C14 C18 1.425(18) . ?
C14 C15 1.443(18) . ?
C14 C23 1.48(3) . ?
C2 H2 0.9500 . ?
C2 C1 1.42(3) . ?
C2 C3 1.42(3) . ?
C1 C5 1.44(3) . ?
C1 C10 1.54(3) . ?
C25 H25A 1.0058 . ?
C25 H25B 0.9519 . ?
C25 H25C 0.9785 . ?
C25 C23 1.537(19) . ?
C4 C5 1.40(3) . ?
C4 C3 1.40(3) . ?
C4 C6 1.58(3) . ?
C5 H5 0.9500 . ?
C7 H7A 0.9800 . ?
C7 H7B 0.9800 . ?
C7 H7C 0.9800 . ?
C7 C6 1.53(3) . ?
C3 H3 0.9500 . ?
C20 H20A 0.9800 . ?
C20 H20B 0.9800 . ?
C20 H20C 0.9800 . ?
C20 C19 1.49(3) . ?
C21 H21A 0.9800 . ?
C21 H21B 0.9800 . ?
C21 H21C 0.9800 . ?
C21 C19 1.42(4) . ?
C17 C18 1.434(18) . ?
C17 C19 1.51(5) . ?
C17 C16 1.442(18) . ?
C6 C8 1.52(3) . ?
C6 C9 1.56(3) . ?
C8 H8A 0.9800 . ?
C8 H8B 0.9800 . ?
C8 H8C 0.9800 . ?
C18 H18 0.9500 . ?
C11 H11A 0.9800 . ?
C11 H11B 0.9800 . ?
C11 H11C 0.9800 . ?
C11 C10 1.51(3) . ?
C9 H9A 0.9800 . ?
C9 H9B 0.9800 . ?
C9 H9C 0.9800 . ?
C19 C22 1.67(4) . ?
C19 C17A 1.48(6) . ?
C16 H16 0.9500 . ?
C16 C15 1.431(18) . ?
C26 H26A 0.9800 . ?
C26 H26B 0.9800 . ?
C26 H26C 0.9800 . ?
C26 C23 1.549(18) . ?
C15 H15 0.9500 . ?
C22 H22A 0.9800 . ?
C22 H22B 0.9800 . ?
C22 H22C 0.9800 . ?
C12 H12A 0.9800 . ?
C12 H12B 0.9800 . ?
C12 H12C 0.9800 . ?
C12 C10 1.55(3) . ?
C13 H13A 0.9800 . ?
C13 H13B 0.9800 . ?
C13 H13C 0.9800 . ?
C13 C10 1.52(3) . ?
Ir1A C18A 2.14(2) . ?
Ir1A C14A 2.144(19) . ?
Ir1A C15A 2.157(19) . ?
Ir1A C16A 2.15(2) . ?
Ir1A C17A 2.14(2) . ?
C18A H18A 0.9500 . ?
C18A C14A 1.429(18) . ?
C18A C17A 1.432(19) . ?
C14A C15A 1.433(18) . ?
C14A C23A 1.51(4) . ?
C15A H15A 0.9500 . ?
C15A C16A 1.430(19) . ?
C16A H16A 0.9500 . ?
C16A C17A 1.438(19) . ?
C23A C25A 1.53(2) . ?
C23A C24A 1.546(19) . ?
C23A C26A 1.54(2) . ?
C25A H25D 0.9621 . ?
C25A H25E 1.0099 . ?
C25A H25F 0.9498 . ?
C24A H24D 0.9800 . ?
C24A H24E 0.9800 . ?
C24A H24F 0.9800 . ?
C26A H26D 0.9800 . ?
C26A H26E 0.9800 . ?
C26A H26F 0.9800 . ?

loop_
_geom_torsion_atom_site_label_1
_geom_torsion_atom_site_label_2
_geom_torsion_atom_site_label_3
_geom_torsion_atom_site_label_4
_geom_torsion
_geom_torsion_site_symmetry_1
_geom_torsion_site_symmetry_2
_geom_torsion_site_symmetry_3
_geom_torsion_site_symmetry_4
_geom_torsion_publ_flag
Ir2 C2 C1 C5 -60.8(15) . . . . ?
Ir2 C2 C1 C10 125(2) . . . . ?
Ir2 C2 C3 C4 63.4(14) . . . . ?
Ir2 C1 C5 C4 -62.7(15) . . . . ?
Ir2 C1 C10 C11 -49(2) . . . . ?
Ir2 C1 C10 C12 73(2) . . . . ?
Ir2 C1 C10 C13 -170.1(16) . . . . ?
Ir2 C4 C5 C1 62.3(15) . . . . ?
Ir2 C4 C3 C2 -63.1(13) . . . . ?
Ir2 C4 C6 C7 63(2) . . . . ?
Ir2 C4 C6 C8 -62(2) . . . . ?
Ir2 C4 C6 C9 178.7(16) . . . . ?
Ir1 C14 C18 C17 -65.2(14) . . . . ?
Ir1 C14 C15 C16 60(2) . . . . ?
Ir1 C14 C23 C24 -54(3) . . . . ?
Ir1 C14 C23 C25 65(3) . . . . ?
Ir1 C14 C23 C26 -173(2) . . . . ?
Ir1 C17 C18 C14 64.6(14) . . . . ?
Ir1 C17 C19 C20 -157(3) . . . . ?
Ir1 C17 C19 C21 -22(6) . . . . ?
Ir1 C17 C19 C22 95(4) . . . . ?
Ir1 C17 C16 C15 -60(2) . . . . ?
Ir1 C16 C15 C14 -57.1(19) . . . . ?
C2 C1 C5 Ir2 61.3(15) . . . . ?
C2 C1 C5 C4 -1(2) . . . . ?
C2 C1 C10 C11 -144(2) . . . . ?
C2 C1 C10 C12 -21(3) . . . . ?
C2 C1 C10 C13 96(2) . . . . ?
C1 C2 C3 Ir2 -60.0(15) . . . . ?
C1 C2 C3 C4 3(2) . . . . ?
C5 C1 C10 C11 43(3) . . . . ?
C5 C1 C10 C12 165(2) . . . . ?
C5 C1 C10 C13 -77(3) . . . . ?
C5 C4 C3 Ir2 58.8(16) . . . . ?
C5 C4 C3 C2 -4(2) . . . . ?
C5 C4 C6 C7 -28(3) . . . . ?
C5 C4 C6 C8 -154(2) . . . . ?
C5 C4 C6 C9 87(2) . . . . ?
C3 C2 C1 Ir2 59.6(15) . . . . ?
C3 C2 C1 C5 -1(2) . . . . ?
C3 C2 C1 C10 -175.5(19) . . . . ?
C3 C4 C5 Ir2 -58.8(15) . . . . ?
C3 C4 C5 C1 4(3) . . . . ?
C3 C4 C6 C7 158(2) . . . . ?
C3 C4 C6 C8 33(3) . . . . ?
C3 C4 C6 C9 -86(2) . . . . ?
C20 C19 C17A Ir1A -176(4) . . . . ?
C20 C19 C17A C18A 86(4) . . . . ?
C20 C19 C17A C16A -84(4) . . . . ?
C21 C19 C17A Ir1A -41(7) . . . . ?
C21 C19 C17A C18A -139(4) . . . . ?
C21 C19 C17A C16A 51(5) . . . . ?
C17 C16 C15 Ir1 58(2) . . . . ?
C17 C16 C15 C14 1(3) . . . . ?
C6 C4 C5 Ir2 126.9(19) . . . . ?
C6 C4 C5 C1 -170.7(18) . . . . ?
C6 C4 C3 Ir2 -127(2) . . . . ?
C6 C4 C3 C2 169.7(19) . . . . ?
C18 C14 C15 Ir1 -59.7(15) . . . . ?
C18 C14 C15 C16 0(3) . . . . ?
C18 C14 C23 C24 41(3) . . . . ?
C18 C14 C23 C25 160(3) . . . . ?
C18 C14 C23 C26 -78(3) . . . . ?
C18 C17 C19 C20 96(4) . . . . ?
C18 C17 C19 C21 -129(4) . . . . ?
C18 C17 C19 C22 -12(4) . . . . ?
C18 C17 C16 Ir1 59.0(14) . . . . ?
C18 C17 C16 C15 -1(3) . . . . ?
C19 C17 C18 Ir1 135(4) . . . . ?
C19 C17 C18 C14 -161(4) . . . . ?
C19 C17 C16 Ir1 -134(3) . . . . ?
C19 C17 C16 C15 165(3) . . . . ?
C16 C17 C18 Ir1 -63.4(18) . . . . ?
C16 C17 C18 C14 1.2(18) . . . . ?
C16 C17 C19 C20 -65(3) . . . . ?
C16 C17 C19 C21 70(4) . . . . ?
C16 C17 C19 C22 -173(3) . . . . ?
C15 C14 C18 Ir1 64.4(17) . . . . ?
C15 C14 C18 C17 -0.8(18) . . . . ?
C15 C14 C23 C24 -152(3) . . . . ?
C15 C14 C23 C25 -34(3) . . . . ?
C15 C14 C23 C26 88(3) . . . . ?
C22 C19 C17A Ir1A 76(6) . . . . ?
C22 C19 C17A C18A -22(5) . . . . ?
C22 C19 C17A C16A 168(3) . . . . ?
C10 C1 C5 Ir2 -124(2) . . . . ?
C10 C1 C5 C4 172.9(19) . . . . ?
C23 C14 C18 Ir1 -128(3) . . . . ?
C23 C14 C18 C17 167(3) . . . . ?
C23 C14 C15 Ir1 131(3) . . . . ?
C23 C14 C15 C16 -169(3) . . . . ?
Ir1A C18A C14A C15A 61.1(17) . . . . ?
Ir1A C18A C14A C23A -122(4) . . . . ?
Ir1A C18A C17A C19 128(5) . . . . ?
Ir1A C18A C17A C16A -61.2(13) . . . . ?
Ir1A C14A C15A C16A 60.7(14) . . . . ?
Ir1A C14A C23A C25A 59(4) . . . . ?
Ir1A C14A C23A C24A -60(4) . . . . ?
Ir1A C14A C23A C26A -179(4) . . . . ?
Ir1A C15A C16A C17A 60.4(11) . . . . ?
Ir1A C16A C17A C19 -127(4) . . . . ?
Ir1A C16A C17A C18A 61.0(14) . . . . ?
C18A C14A C15A Ir1A -60.6(17) . . . . ?
C18A C14A C15A C16A 0(3) . . . . ?
C18A C14A C23A C25A 152(4) . . . . ?
C18A C14A C23A C24A 33(5) . . . . ?
C18A C14A C23A C26A -86(5) . . . . ?
C14A C18A C17A C19 -171(4) . . . . ?
C14A C18A C17A Ir1A 61.0(19) . . . . ?
C14A C18A C17A C16A 0(3) . . . . ?
C14A C15A C16A Ir1A -60.6(14) . . . . ?
C14A C15A C16A C17A -0.1(17) . . . . ?
C15A C14A C23A C25A -31(4) . . . . ?
C15A C14A C23A C24A -150(4) . . . . ?
C15A C14A C23A C26A 91(4) . . . . ?
C15A C16A C17A C19 172(4) . . . . ?
C15A C16A C17A Ir1A -60.8(11) . . . . ?
C15A C16A C17A C18A 0.2(19) . . . . ?
C17A C18A C14A Ir1A -61.0(18) . . . . ?
C17A C18A C14A C15A 0(3) . . . . ?
C17A C18A C14A C23A 177(4) . . . . ?
C23A C14A C15A Ir1A 122(3) . . . . ?
C23A C14A C15A C16A -177(3) . . . . ?
